data_4109983
loop_
_publ_author_name
'Chi-Ming Cheung'
'Frederick W. Goldberg'
'Philip Magnus'
'Claire J. Russell'
'Rachel Turnbull'
'Vince Lynch'

_publ_section_title
;
 An Expedient Formal Total Synthesis of (-)-Diazonamide A via a Powerful,
 Stereoselective O-Aryl to C-Aryl Migration To Form the C10 Quaternary
 Center
;
_journal_name_full 'Journal of the American Chemical Society'
_journal_page_first 12320
_journal_page_last 12327
_journal_paper_doi 10.1021/ja0744448
_journal_volume 129
_journal_year 2007
_chemical_formula_moiety 'C33 H37 N4 O9 Br, C4 H8 O2'
_chemical_formula_sum 'C37 H45 Br N4 O11'
_chemical_formula_weight 801.68
_chemical_name_systematic
; 
 ? 
;
_space_group_IT_number 4
_symmetry_cell_setting monoclinic
_symmetry_space_group_name_Hall 'P 2yb'
_symmetry_space_group_name_H-M 'P 1 21 1'
_atom_sites_solution_hydrogens geom
_atom_sites_solution_primary direct
_atom_sites_solution_secondary difmap
_audit_creation_method SHELXL-97
_cell_angle_alpha 90.00
_cell_angle_beta 93.780(1)
_cell_angle_gamma 90.00
_cell_formula_units_Z 2
_cell_length_a 10.6274(3)
_cell_length_b 11.7059(4)
_cell_length_c 15.3407(6)
_cell_measurement_reflns_used 4495
_cell_measurement_temperature 153(2)
_cell_measurement_theta_max 27.5
_cell_measurement_theta_min 1
_cell_volume 1904.28(11)
_computing_cell_refinement 'Collect software, Nonius B.V. 1998'
_computing_data_collection 'Collect software, Nonius B.V. 1998'
_computing_data_reduction
;
DENZO and Scalepack (Otwinoski and Minor, 1997)
;
_computing_molecular_graphics 'XP SHELXTL/PC, Siemens Analytical'
_computing_structure_refinement 'XL SHELXTL/PC, Siemens Analytical'
_computing_structure_solution
;

SIR97 - Altomare A., Burla M.C., Camalli M., Cascarano G.L., Giacovazzo C., 
Guagliardi A., Moliterni A.G.G., Polidori G.,Spagna R.
;
_diffrn_ambient_temperature 153(2)
_diffrn_measured_fraction_theta_full 0.996
_diffrn_measured_fraction_theta_max 0.996
_diffrn_measurement_device_type 'Nonius Kappa CCD'
_diffrn_measurement_method \w-scans
_diffrn_radiation_monochromator graphite
_diffrn_radiation_source 'fine-focus sealed tube'
_diffrn_radiation_type MoK\a
_diffrn_radiation_wavelength 0.71073
_diffrn_reflns_av_R_equivalents 0.0000
_diffrn_reflns_av_sigmaI/netI 0.1079
_diffrn_reflns_limit_h_max 13
_diffrn_reflns_limit_h_min -13
_diffrn_reflns_limit_k_max 15
_diffrn_reflns_limit_k_min -14
_diffrn_reflns_limit_l_max 19
_diffrn_reflns_limit_l_min -19
_diffrn_reflns_number 8487
_diffrn_reflns_theta_full 27.42
_diffrn_reflns_theta_max 27.42
_diffrn_reflns_theta_min 2.19
_exptl_absorpt_coefficient_mu 1.144
_exptl_absorpt_correction_T_max 0.934
_exptl_absorpt_correction_T_min 0.823
_exptl_absorpt_correction_type multi-scan
_exptl_absorpt_process_details 'DENZO and Scalepack (Otwinoski and Minor, 1997)'
_exptl_crystal_colour colorless
_exptl_crystal_density_diffrn 1.398
_exptl_crystal_description plates
_exptl_crystal_F_000 836
_exptl_crystal_size_max 0.27
_exptl_crystal_size_mid 0.21
_exptl_crystal_size_min 0.06
_refine_diff_density_max 0.355
_refine_diff_density_min -0.560
_refine_diff_density_rms 0.067
_refine_ls_abs_structure_details 'Flack H D (1983), Acta Cryst. A39, 876-881'
_refine_ls_abs_structure_Flack 0.014(10)
_refine_ls_extinction_method none
_refine_ls_goodness_of_fit_ref 1.051
_refine_ls_hydrogen_treatment constr
_refine_ls_matrix_type full
_refine_ls_number_parameters 488
_refine_ls_number_reflns 8487
_refine_ls_number_restraints 1
_refine_ls_restrained_S_all 1.051
_refine_ls_R_factor_all 0.1407
_refine_ls_R_factor_gt 0.0663
_refine_ls_shift/su_max 0.001
_refine_ls_shift/su_mean 0.000
_refine_ls_structure_factor_coef Fsqd
_refine_ls_weighting_details 'calc w=1/[\s^2^(Fo^2^)+(0.0290P)^2^+2.3083P] where P=(Fo^2^+2Fc^2^)/3'
_refine_ls_weighting_scheme calc
_refine_ls_wR_factor_gt 0.1099
_refine_ls_wR_factor_ref 0.1343
_reflns_number_gt 5101
_reflns_number_total 8487
_reflns_threshold_expression >2sigma(I)
_cod_data_source_file ja0744448si20070705_053703.cif
_cod_data_source_block cjr257a
_cod_database_code 4109983

loop_
_symmetry_equiv_pos_as_xyz
'x, y, z'
'-x, y+1/2, -z'

loop_
_atom_site_label
_atom_site_type_symbol
_atom_site_fract_x
_atom_site_fract_y
_atom_site_fract_z
_atom_site_U_iso_or_equiv
_atom_site_adp_type
_atom_site_occupancy
_atom_site_symmetry_multiplicity
_atom_site_calc_flag
_atom_site_refinement_flags
Br1 Br 0.70792(7) 0.32924(7) 0.99043(3) 0.0654(2) Uani 1 1 d .
N1 N 0.6462(4) 0.4126(3) 0.7775(2) 0.0312(10) Uani 1 1 d .
C2 C 0.5897(5) 0.4332(4) 0.6958(3) 0.0292(11) Uani 1 1 d .
C3 C 0.5160(4) 0.3252(5) 0.6652(2) 0.0293(10) Uani 1 1 d .
C4 C 0.5293(5) 0.2508(4) 0.7466(3) 0.0278(11) Uani 1 1 d .
C5 C 0.4683(5) 0.1501(4) 0.7627(3) 0.0344(13) Uani 1 1 d .
H5 H 0.4136 0.1157 0.7187 0.041 Uiso 1 1 calc R
C6 C 0.4882(6) 0.0998(4) 0.8444(3) 0.0395(13) Uani 1 1 d .
H6 H 0.4490 0.0291 0.8563 0.047 Uiso 1 1 calc R
C7 C 0.5644(6) 0.1521(5) 0.9079(3) 0.0459(15) Uani 1 1 d .
H7 H 0.5796 0.1162 0.9632 0.055 Uiso 1 1 calc R
C8 C 0.6205(5) 0.2583(5) 0.8922(3) 0.0414(14) Uani 1 1 d .
C9 C 0.6042(4) 0.3063(4) 0.8106(3) 0.0299(12) Uani 1 1 d .
C10 C 0.7529(5) 0.4811(4) 0.8122(3) 0.0420(14) Uani 1 1 d .
H10A H 0.7575 0.5522 0.7776 0.050 Uiso 1 1 calc R
H10B H 0.7398 0.5026 0.8733 0.050 Uiso 1 1 calc R
O11 O 0.8662(4) 0.4218(3) 0.8096(2) 0.0492(10) Uani 1 1 d .
C12 C 0.9056(6) 0.4087(7) 0.7241(4) 0.0678(19) Uani 1 1 d .
H12A H 0.8443 0.3616 0.6898 0.102 Uiso 1 1 calc R
H12B H 0.9884 0.3716 0.7265 0.102 Uiso 1 1 calc R
H12C H 0.9114 0.4840 0.6966 0.102 Uiso 1 1 calc R
O13 O 0.6039(3) 0.5200(3) 0.6529(2) 0.0357(9) Uani 1 1 d .
C14 C 0.3768(4) 0.3396(4) 0.6404(2) 0.0276(11) Uani 1 1 d .
O15 O 0.3343(3) 0.2645(3) 0.57558(19) 0.0307(8) Uani 1 1 d .
C16 C 0.2108(5) 0.2920(4) 0.5577(3) 0.0276(11) Uani 1 1 d .
N17 N 0.1698(4) 0.3729(3) 0.6060(3) 0.0326(10) Uani 1 1 d .
C18 C 0.2748(4) 0.4028(4) 0.6611(3) 0.0269(11) Uani 1 1 d .
C19 C 0.2687(5) 0.4921(4) 0.7274(3) 0.0320(12) Uani 1 1 d .
O20 O 0.1765(4) 0.5449(3) 0.7408(3) 0.0570(11) Uani 1 1 d .
O21 O 0.3801(3) 0.5051(3) 0.7720(2) 0.0407(9) Uani 1 1 d .
C22 C 0.3892(6) 0.5961(5) 0.8350(4) 0.0557(17) Uani 1 1 d .
H22A H 0.3803 0.6697 0.8048 0.084 Uiso 1 1 calc R
H22B H 0.4714 0.5927 0.8678 0.084 Uiso 1 1 calc R
H22C H 0.3221 0.5879 0.8754 0.084 Uiso 1 1 calc R
C23 C 0.1488(5) 0.2330(4) 0.4793(3) 0.0292(11) Uani 1 1 d .
H23 H 0.0763 0.2819 0.4573 0.035 Uiso 1 1 calc R
C24 C 0.0951(5) 0.1141(4) 0.4981(3) 0.0367(13) Uani 1 1 d .
H24 H 0.0513 0.0853 0.4427 0.044 Uiso 1 1 calc R
C25 C 0.1957(5) 0.0265(5) 0.5275(4) 0.0498(15) Uani 1 1 d .
H25A H 0.2609 0.0244 0.4852 0.075 Uiso 1 1 calc R
H25B H 0.1569 -0.0492 0.5311 0.075 Uiso 1 1 calc R
H25C H 0.2339 0.0480 0.5850 0.075 Uiso 1 1 calc R
C26 C -0.0036(5) 0.1246(5) 0.5657(4) 0.0516(15) Uani 1 1 d .
H26A H -0.0449 0.0506 0.5725 0.077 Uiso 1 1 calc R
H26B H -0.0667 0.1817 0.5461 0.077 Uiso 1 1 calc R
H26C H 0.0375 0.1483 0.6219 0.077 Uiso 1 1 calc R
N27 N 0.2378(4) 0.2286(3) 0.4098(3) 0.0277(10) Uani 1 1 d .
H27A H 0.2630 0.1621 0.3907 0.033 Uiso 1 1 calc R
C28 C 0.2806(4) 0.3244(4) 0.3756(2) 0.0281(10) Uani 1 1 d .
O29 O 0.2409(4) 0.4182(3) 0.3984(2) 0.0368(9) Uani 1 1 d .
C30 C 0.3792(4) 0.3171(4) 0.3081(2) 0.0292(10) Uani 1 1 d .
H30 H 0.3932 0.2349 0.2941 0.035 Uiso 1 1 calc R
C31 C 0.5046(5) 0.3692(4) 0.3418(3) 0.0317(12) Uani 1 1 d .
H31A H 0.5643 0.3657 0.2949 0.038 Uiso 1 1 calc R
H31B H 0.4913 0.4506 0.3559 0.038 Uiso 1 1 calc R
C32 C 0.5629(4) 0.3096(4) 0.4219(3) 0.0293(11) Uani 1 1 d .
C33 C 0.5396(4) 0.3452(4) 0.5049(3) 0.0287(11) Uani 1 1 d .
H33 H 0.4957 0.4152 0.5108 0.034 Uiso 1 1 calc R
C34 C 0.5762(4) 0.2851(4) 0.5808(3) 0.0265(11) Uani 1 1 d .
C35 C 0.6484(5) 0.1867(4) 0.5728(3) 0.0269(11) Uani 1 1 d .
C36 C 0.6753(5) 0.1492(4) 0.4895(3) 0.0321(12) Uani 1 1 d .
H36 H 0.7250 0.0825 0.4838 0.039 Uiso 1 1 calc R
C37 C 0.6312(5) 0.2070(4) 0.4160(3) 0.0314(12) Uani 1 1 d .
H37 H 0.6470 0.1774 0.3601 0.038 Uiso 1 1 calc R
O38 O 0.6909(3) 0.1286(3) 0.64558(19) 0.0339(8) Uani 1 1 d .
H38 H 0.7327 0.0715 0.6311 0.051 Uiso 1 1 calc R
N39 N 0.3296(4) 0.3747(3) 0.2291(2) 0.0359(11) Uani 1 1 d .
H39A H 0.3186 0.4491 0.2313 0.043 Uiso 1 1 calc R
C40 C 0.2997(4) 0.3215(5) 0.1533(3) 0.0354(11) Uani 1 1 d .
O41 O 0.3244(4) 0.2214(3) 0.1397(2) 0.0586(12) Uani 1 1 d .
O42 O 0.2417(3) 0.3928(3) 0.0961(2) 0.0399(9) Uani 1 1 d .
C43 C 0.1806(6) 0.3489(6) 0.0130(3) 0.0531(17) Uani 1 1 d .
C44 C 0.0826(7) 0.2597(7) 0.0337(5) 0.084(2) Uani 1 1 d .
H44A H 0.1253 0.1906 0.0565 0.126 Uiso 1 1 calc R
H44B H 0.0309 0.2409 -0.0196 0.126 Uiso 1 1 calc R
H44C H 0.0287 0.2901 0.0777 0.126 Uiso 1 1 calc R
C45 C 0.2782(7) 0.3070(7) -0.0448(4) 0.083(2) Uani 1 1 d .
H45A H 0.3474 0.3623 -0.0447 0.125 Uiso 1 1 calc R
H45B H 0.2405 0.2979 -0.1044 0.125 Uiso 1 1 calc R
H45C H 0.3107 0.2332 -0.0232 0.125 Uiso 1 1 calc R
C46 C 0.1153(7) 0.4560(6) -0.0244(4) 0.067(2) Uani 1 1 d .
H46A H 0.0478 0.4784 0.0127 0.101 Uiso 1 1 calc R
H46B H 0.0793 0.4401 -0.0837 0.101 Uiso 1 1 calc R
H46C H 0.1768 0.5182 -0.0264 0.101 Uiso 1 1 calc R
O1A O 0.7773(6) 0.4315(6) 0.2139(4) 0.112(2) Uani 1 1 d .
O2A O 0.9817(4) 0.4723(4) 0.2244(3) 0.0641(12) Uani 1 1 d .
C1A C 0.9215(8) 0.2984(6) 0.2829(5) 0.087(3) Uani 1 1 d .
H1A1 H 0.8782 0.2929 0.3372 0.130 Uiso 1 1 calc R
H1A2 H 1.0129 0.2996 0.2965 0.130 Uiso 1 1 calc R
H1A3 H 0.8992 0.2324 0.2457 0.130 Uiso 1 1 calc R
C2A C 0.8825(8) 0.4044(7) 0.2365(5) 0.071(2) Uani 1 1 d .
C3A C 0.9551(7) 0.5821(6) 0.1835(4) 0.068(2) Uani 1 1 d .
H3AA H 0.8994 0.6283 0.2189 0.082 Uiso 1 1 calc R
H3AB H 0.9138 0.5721 0.1243 0.082 Uiso 1 1 calc R
C4A C 1.0821(7) 0.6383(6) 0.1792(4) 0.070(2) Uani 1 1 d .
H4A1 H 1.1237 0.6427 0.2380 0.106 Uiso 1 1 calc R
H4A2 H 1.0710 0.7155 0.1551 0.106 Uiso 1 1 calc R
H4A3 H 1.1342 0.5932 0.1415 0.106 Uiso 1 1 calc R

loop_
_atom_site_aniso_label
_atom_site_aniso_U_11
_atom_site_aniso_U_22
_atom_site_aniso_U_33
_atom_site_aniso_U_23
_atom_site_aniso_U_13
_atom_site_aniso_U_12
Br1 0.0792(5) 0.0826(5) 0.0312(3) 0.0023(4) -0.0213(3) -0.0106(4)
N1 0.039(3) 0.025(2) 0.028(2) -0.0038(17) -0.0072(19) 0.0035(19)
C2 0.032(3) 0.022(3) 0.033(3) -0.006(2) -0.005(2) 0.004(2)
C3 0.040(3) 0.021(2) 0.025(2) -0.003(2) -0.0073(19) -0.001(3)
C4 0.034(3) 0.026(3) 0.023(2) -0.002(2) -0.002(2) 0.006(2)
C5 0.046(4) 0.026(3) 0.030(3) -0.004(2) -0.001(2) 0.003(3)
C6 0.055(4) 0.028(3) 0.036(3) 0.005(2) 0.006(3) 0.002(3)
C7 0.062(4) 0.044(3) 0.031(3) 0.009(2) 0.001(3) 0.010(3)
C8 0.044(4) 0.053(4) 0.026(3) -0.005(2) -0.008(2) 0.013(3)
C9 0.037(3) 0.023(3) 0.028(2) -0.004(2) -0.006(2) 0.010(2)
C10 0.050(4) 0.032(3) 0.042(3) -0.005(2) -0.011(3) -0.008(3)
O11 0.041(2) 0.058(3) 0.046(2) 0.0017(19) -0.0099(19) -0.007(2)
C12 0.045(4) 0.093(5) 0.066(4) 0.010(4) 0.009(3) -0.007(4)
O13 0.049(2) 0.0215(19) 0.036(2) -0.0051(16) -0.0050(17) 0.0005(16)
C14 0.039(3) 0.022(2) 0.0204(19) 0.002(2) -0.0047(19) -0.010(3)
O15 0.034(2) 0.0299(17) 0.0279(17) -0.0049(14) -0.0036(15) -0.0002(15)
C16 0.025(3) 0.030(3) 0.028(2) 0.003(2) -0.001(2) -0.005(2)
N17 0.034(3) 0.031(2) 0.033(2) -0.0035(18) 0.0020(19) 0.0005(18)
C18 0.024(3) 0.029(3) 0.028(2) 0.001(2) 0.001(2) -0.001(2)
C19 0.030(3) 0.030(3) 0.035(3) -0.004(2) 0.003(2) -0.002(3)
O20 0.041(3) 0.054(3) 0.076(3) -0.029(2) 0.002(2) 0.004(2)
O21 0.047(3) 0.041(2) 0.033(2) -0.0145(16) -0.0033(18) -0.0029(18)
C22 0.078(5) 0.052(4) 0.037(3) -0.024(3) 0.005(3) -0.013(3)
C23 0.026(3) 0.028(3) 0.033(3) 0.001(2) 0.000(2) -0.001(2)
C24 0.041(3) 0.029(3) 0.040(3) 0.000(2) -0.001(3) -0.003(2)
C25 0.051(4) 0.037(3) 0.062(4) 0.005(3) 0.007(3) -0.003(3)
C26 0.042(4) 0.045(3) 0.069(4) 0.002(3) 0.010(3) -0.011(3)
N27 0.034(3) 0.020(2) 0.028(2) -0.0026(18) -0.005(2) 0.0025(19)
C28 0.038(3) 0.018(2) 0.027(2) 0.001(3) -0.0135(19) -0.006(3)
O29 0.049(2) 0.025(2) 0.037(2) -0.0016(16) 0.0024(18) 0.0019(18)
C30 0.039(3) 0.022(2) 0.025(2) -0.002(2) -0.0046(19) 0.006(2)
C31 0.045(3) 0.026(3) 0.024(2) 0.0001(19) 0.003(2) -0.001(2)
C32 0.031(3) 0.028(3) 0.028(2) 0.000(2) -0.0034(19) 0.000(2)
C33 0.029(3) 0.026(3) 0.031(2) -0.004(2) -0.0010(19) 0.002(2)
C34 0.032(3) 0.024(3) 0.023(2) 0.0003(18) -0.004(2) -0.001(2)
C35 0.037(3) 0.017(2) 0.026(2) 0.0039(19) -0.006(2) -0.003(2)
C36 0.040(3) 0.026(3) 0.030(3) -0.002(2) -0.004(2) 0.005(2)
C37 0.038(3) 0.031(3) 0.025(2) -0.007(2) -0.002(2) 0.000(2)
O38 0.048(2) 0.0270(18) 0.0264(17) -0.0011(14) -0.0039(16) 0.0077(16)
N39 0.060(3) 0.021(2) 0.025(2) 0.0004(16) -0.0103(19) 0.0054(19)
C40 0.043(3) 0.035(3) 0.027(2) 0.005(3) -0.005(2) -0.002(3)
O41 0.106(4) 0.026(2) 0.041(2) -0.0029(17) -0.017(2) 0.010(2)
O42 0.053(2) 0.039(2) 0.0262(17) 0.0023(15) -0.0145(16) 0.0019(18)
C43 0.059(4) 0.070(5) 0.028(3) -0.005(3) -0.013(3) 0.004(3)
C44 0.079(6) 0.095(6) 0.073(5) -0.012(4) -0.026(4) -0.023(5)
C45 0.111(6) 0.098(6) 0.042(3) -0.004(4) 0.006(4) 0.035(5)
C46 0.079(5) 0.087(5) 0.033(3) 0.006(3) -0.017(3) 0.026(4)
O1A 0.054(4) 0.140(5) 0.138(5) 0.035(4) -0.014(4) -0.003(4)
O2A 0.061(3) 0.058(3) 0.072(3) 0.008(2) -0.009(2) 0.000(2)
C1A 0.102(6) 0.064(5) 0.089(5) 0.017(4) -0.034(5) -0.034(4)
C2A 0.057(5) 0.098(6) 0.059(4) -0.006(4) 0.001(4) -0.008(5)
C3A 0.095(6) 0.054(4) 0.054(4) 0.009(3) -0.015(4) 0.011(4)
C4A 0.081(5) 0.060(4) 0.066(4) 0.007(4) -0.023(4) -0.011(4)

loop_
_atom_type_symbol
_atom_type_description
_atom_type_scat_dispersion_real
_atom_type_scat_dispersion_imag
_atom_type_scat_source
C C 0.0033 0.0016 'International Tables Vol C Tables 4.2.6.8 and 6.1.1.4'
H H 0.0000 0.0000 'International Tables Vol C Tables 4.2.6.8 and 6.1.1.4'
N N 0.0061 0.0033 'International Tables Vol C Tables 4.2.6.8 and 6.1.1.4'
O O 0.0106 0.0060 'International Tables Vol C Tables 4.2.6.8 and 6.1.1.4'
Br Br -0.2901 2.4595 'International Tables Vol C Tables 4.2.6.8 and 6.1.1.4'

loop_
_geom_angle_atom_site_label_1
_geom_angle_atom_site_label_2
_geom_angle_atom_site_label_3
_geom_angle
C2 N1 C9 110.5(4)
C2 N1 C10 121.2(4)
C9 N1 C10 127.1(4)
O13 C2 N1 125.0(4)
O13 C2 C3 126.4(4)
N1 C2 C3 108.4(4)
C14 C3 C4 107.9(4)
C14 C3 C2 117.0(4)
C4 C3 C2 101.6(3)
C14 C3 C34 105.9(3)
C4 C3 C34 119.3(4)
C2 C3 C34 105.7(4)
C5 C4 C9 122.0(4)
C5 C4 C3 128.2(4)
C9 C4 C3 109.4(4)
C4 C5 C6 118.7(5)
C4 C5 H5 120.7
C6 C5 H5 120.7
C7 C6 C5 120.0(5)
C7 C6 H6 120.0
C5 C6 H6 120.0
C6 C7 C8 120.7(5)
C6 C7 H7 119.7
C8 C7 H7 119.7
C9 C8 C7 119.3(5)
C9 C8 Br1 124.6(4)
C7 C8 Br1 116.0(4)
C8 C9 C4 119.2(4)
C8 C9 N1 131.1(4)
C4 C9 N1 109.6(4)
O11 C10 N1 111.6(4)
O11 C10 H10A 109.3
N1 C10 H10A 109.3
O11 C10 H10B 109.3
N1 C10 H10B 109.3
H10A C10 H10B 108.0
C10 O11 C12 113.0(4)
O11 C12 H12A 109.5
O11 C12 H12B 109.5
H12A C12 H12B 109.5
O11 C12 H12C 109.5
H12A C12 H12C 109.5
H12B C12 H12C 109.5
C18 C14 O15 106.6(4)
C18 C14 C3 141.2(4)
O15 C14 C3 112.2(4)
C16 O15 C14 105.0(3)
N17 C16 O15 114.4(4)
N17 C16 C23 130.4(4)
O15 C16 C23 114.8(4)
C16 N17 C18 104.1(4)
C14 C18 N17 109.8(4)
C14 C18 C19 128.3(4)
N17 C18 C19 121.9(4)
O20 C19 O21 124.5(5)
O20 C19 C18 124.5(5)
O21 C19 C18 111.0(4)
C19 O21 C22 116.6(4)
O21 C22 H22A 109.5
O21 C22 H22B 109.5
H22A C22 H22B 109.5
O21 C22 H22C 109.5
H22A C22 H22C 109.5
H22B C22 H22C 109.5
N27 C23 C16 109.1(4)
N27 C23 C24 111.6(4)
C16 C23 C24 114.4(4)
N27 C23 H23 107.1
C16 C23 H23 107.1
C24 C23 H23 107.1
C26 C24 C25 110.7(4)
C26 C24 C23 109.5(4)
C25 C24 C23 113.6(4)
C26 C24 H24 107.6
C25 C24 H24 107.6
C23 C24 H24 107.6
C24 C25 H25A 109.5
C24 C25 H25B 109.5
H25A C25 H25B 109.5
C24 C25 H25C 109.5
H25A C25 H25C 109.5
H25B C25 H25C 109.5
C24 C26 H26A 109.5
C24 C26 H26B 109.5
H26A C26 H26B 109.5
C24 C26 H26C 109.5
H26A C26 H26C 109.5
H26B C26 H26C 109.5
C28 N27 C23 120.5(4)
C28 N27 H27A 119.7
C23 N27 H27A 119.7
O29 C28 N27 120.4(4)
O29 C28 C30 120.4(4)
N27 C28 C30 119.2(4)
N39 C30 C28 108.2(4)
N39 C30 C31 111.0(4)
C28 C30 C31 111.8(3)
N39 C30 H30 108.6
C28 C30 H30 108.6
C31 C30 H30 108.6
C32 C31 C30 113.2(4)
C32 C31 H31A 108.9
C30 C31 H31A 108.9
C32 C31 H31B 108.9
C30 C31 H31B 108.9
H31A C31 H31B 107.7
C33 C32 C37 116.3(4)
C33 C32 C31 121.5(4)
C37 C32 C31 121.8(4)
C32 C33 C34 124.2(4)
C32 C33 H33 117.9
C34 C33 H33 117.9
C33 C34 C35 117.9(4)
C33 C34 C3 115.8(4)
C35 C34 C3 125.6(4)
O38 C35 C34 119.7(4)
O38 C35 C36 121.1(4)
C34 C35 C36 119.2(4)
C37 C36 C35 121.1(4)
C37 C36 H36 119.4
C35 C36 H36 119.4
C36 C37 C32 121.1(4)
C36 C37 H37 119.4
C32 C37 H37 119.4
C35 O38 H38 109.5
C40 N39 C30 124.1(4)
C40 N39 H39A 118.0
C30 N39 H39A 118.0
O41 C40 O42 125.7(4)
O41 C40 N39 123.6(4)
O42 C40 N39 110.8(5)
C40 O42 C43 120.5(4)
O42 C43 C45 110.0(5)
O42 C43 C44 108.9(5)
C45 C43 C44 114.2(6)
O42 C43 C46 101.6(5)
C45 C43 C46 111.3(5)
C44 C43 C46 110.0(6)
C43 C44 H44A 109.5
C43 C44 H44B 109.5
H44A C44 H44B 109.5
C43 C44 H44C 109.5
H44A C44 H44C 109.5
H44B C44 H44C 109.5
C43 C45 H45A 109.5
C43 C45 H45B 109.5
H45A C45 H45B 109.5
C43 C45 H45C 109.5
H45A C45 H45C 109.5
H45B C45 H45C 109.5
C43 C46 H46A 109.5
C43 C46 H46B 109.5
H46A C46 H46B 109.5
C43 C46 H46C 109.5
H46A C46 H46C 109.5
H46B C46 H46C 109.5
C2A O2A C3A 116.9(6)
C2A C1A H1A1 109.5
C2A C1A H1A2 109.5
H1A1 C1A H1A2 109.5
C2A C1A H1A3 109.5
H1A1 C1A H1A3 109.5
H1A2 C1A H1A3 109.5
O1A C2A O2A 122.2(8)
O1A C2A C1A 126.3(8)
O2A C2A C1A 111.5(7)
O2A C3A C4A 104.8(5)
O2A C3A H3AA 110.8
C4A C3A H3AA 110.8
O2A C3A H3AB 110.8
C4A C3A H3AB 110.8
H3AA C3A H3AB 108.9
C3A C4A H4A1 109.5
C3A C4A H4A2 109.5
H4A1 C4A H4A2 109.5
C3A C4A H4A3 109.5
H4A1 C4A H4A3 109.5
H4A2 C4A H4A3 109.5

loop_
_geom_bond_atom_site_label_1
_geom_bond_atom_site_label_2
_geom_bond_distance
Br1 C8 1.908(5)
N1 C2 1.376(6)
N1 C9 1.427(6)
N1 C10 1.460(6)
C2 O13 1.226(6)
C2 C3 1.544(7)
C3 C14 1.512(6)
C3 C4 1.521(6)
C3 C34 1.554(6)
C4 C5 1.376(7)
C4 C9 1.385(6)
C5 C6 1.390(7)
C5 H5 0.9500
C6 C7 1.369(8)
C6 H6 0.9500
C7 C8 1.407(8)
C7 H7 0.9500
C8 C9 1.371(6)
C10 O11 1.392(6)
C10 H10A 0.9900
C10 H10B 0.9900
O11 C12 1.411(7)
C12 H12A 0.9800
C12 H12B 0.9800
C12 H12C 0.9800
C14 C18 1.366(7)
C14 O15 1.381(5)
O15 C16 1.362(6)
C16 N17 1.295(6)
C16 C23 1.501(6)
N17 C18 1.398(6)
C18 C19 1.464(7)
C19 O20 1.187(6)
C19 O21 1.336(6)
O21 C22 1.437(6)
C22 H22A 0.9800
C22 H22B 0.9800
C22 H22C 0.9800
C23 N27 1.472(6)
C23 C24 1.540(7)
C23 H23 1.0000
C24 C26 1.527(7)
C24 C25 1.528(7)
C24 H24 1.0000
C25 H25A 0.9800
C25 H25B 0.9800
C25 H25C 0.9800
C26 H26A 0.9800
C26 H26B 0.9800
C26 H26C 0.9800
N27 C28 1.330(6)
N27 H27A 0.8800
C28 O29 1.235(6)
C28 C30 1.524(6)
C30 N39 1.454(5)
C30 C31 1.525(7)
C30 H30 1.0000
C31 C32 1.509(6)
C31 H31A 0.9900
C31 H31B 0.9900
C32 C33 1.378(6)
C32 C37 1.409(7)
C33 C34 1.394(6)
C33 H33 0.9500
C34 C35 1.395(6)
C35 O38 1.359(5)
C35 C36 1.398(6)
C36 C37 1.372(6)
C36 H36 0.9500
C37 H37 0.9500
O38 H38 0.8400
N39 C40 1.339(6)
N39 H39A 0.8800
C40 O41 1.222(7)
C40 O42 1.331(6)
O42 C43 1.483(6)
C43 C45 1.491(8)
C43 C44 1.523(9)
C43 C46 1.527(9)
C44 H44A 0.9800
C44 H44B 0.9800
C44 H44C 0.9800
C45 H45A 0.9800
C45 H45B 0.9800
C45 H45C 0.9800
C46 H46A 0.9800
C46 H46B 0.9800
C46 H46C 0.9800
O1A C2A 1.191(9)
O2A C2A 1.343(9)
O2A C3A 1.450(7)
C1A C2A 1.476(10)
C1A H1A1 0.9800
C1A H1A2 0.9800
C1A H1A3 0.9800
C3A C4A 1.507(10)
C3A H3AA 0.9900
C3A H3AB 0.9900
C4A H4A1 0.9800
C4A H4A2 0.9800
C4A H4A3 0.9800

loop_
_geom_hbond_atom_site_label_D
_geom_hbond_atom_site_label_H
_geom_hbond_atom_site_label_A
_geom_hbond_distance_DH
_geom_hbond_distance_HA
_geom_hbond_distance_DA
_geom_hbond_angle_DHA
_geom_hbond_site_symmetry_A
N27 H27A O13 0.88 2.31 3.151(5) 159.8 2_646
O38 H38 O29 0.84 1.88 2.667(5) 156.2 2_646

loop_
_geom_torsion_atom_site_label_1
_geom_torsion_atom_site_label_2
_geom_torsion_atom_site_label_3
_geom_torsion_atom_site_label_4
_geom_torsion
C9 N1 C2 O13 177.0(5)
C10 N1 C2 O13 -15.1(7)
C9 N1 C2 C3 -7.8(5)
C10 N1 C2 C3 160.1(4)
O13 C2 C3 C14 -61.4(6)
N1 C2 C3 C14 123.5(4)
O13 C2 C3 C4 -178.5(5)
N1 C2 C3 C4 6.4(5)
O13 C2 C3 C34 56.2(6)
N1 C2 C3 C34 -118.9(4)
C14 C3 C4 C5 46.6(7)
C2 C3 C4 C5 170.2(5)
C34 C3 C4 C5 -74.1(7)
C14 C3 C4 C9 -126.3(4)
C2 C3 C4 C9 -2.7(5)
C34 C3 C4 C9 112.9(5)
C9 C4 C5 C6 -3.5(7)
C3 C4 C5 C6 -175.6(5)
C4 C5 C6 C7 1.9(8)
C5 C6 C7 C8 1.7(8)
C6 C7 C8 C9 -3.8(8)
C6 C7 C8 Br1 173.0(4)
C7 C8 C9 C4 2.3(7)
Br1 C8 C9 C4 -174.2(4)
C7 C8 C9 N1 177.9(5)
Br1 C8 C9 N1 1.4(8)
C5 C4 C9 C8 1.4(7)
C3 C4 C9 C8 174.8(4)
C5 C4 C9 N1 -175.1(4)
C3 C4 C9 N1 -1.7(5)
C2 N1 C9 C8 -169.8(5)
C10 N1 C9 C8 23.2(8)
C2 N1 C9 C4 6.1(5)
C10 N1 C9 C4 -160.9(5)
C2 N1 C10 O11 -104.4(5)
C9 N1 C10 O11 61.4(6)
N1 C10 O11 C12 71.5(6)
C4 C3 C14 C18 81.6(8)
C2 C3 C14 C18 -32.1(8)
C34 C3 C14 C18 -149.6(6)
C4 C3 C14 O15 -97.8(4)
C2 C3 C14 O15 148.5(4)
C34 C3 C14 O15 31.0(5)
C18 C14 O15 C16 3.5(5)
C3 C14 O15 C16 -176.9(4)
C14 O15 C16 N17 -2.3(5)
C14 O15 C16 C23 171.3(4)
O15 C16 N17 C18 0.2(5)
C23 C16 N17 C18 -172.2(5)
O15 C14 C18 N17 -3.6(5)
C3 C14 C18 N17 177.1(6)
O15 C14 C18 C19 178.3(4)
C3 C14 C18 C19 -1.1(10)
C16 N17 C18 C14 2.1(5)
C16 N17 C18 C19 -179.6(4)
C14 C18 C19 O20 178.8(5)
N17 C18 C19 O20 0.8(8)
C14 C18 C19 O21 -2.3(7)
N17 C18 C19 O21 179.7(4)
O20 C19 O21 C22 -5.4(8)
C18 C19 O21 C22 175.6(4)
N17 C16 C23 N27 132.3(5)
O15 C16 C23 N27 -40.0(5)
N17 C16 C23 C24 -101.8(6)
O15 C16 C23 C24 85.8(5)
N27 C23 C24 C26 -175.9(4)
C16 C23 C24 C26 59.5(5)
N27 C23 C24 C25 59.8(5)
C16 C23 C24 C25 -64.8(6)
C16 C23 N27 C28 -62.1(5)
C24 C23 N27 C28 170.5(4)
C23 N27 C28 O29 -3.9(6)
C23 N27 C28 C30 176.0(4)
O29 C28 C30 N39 -57.0(5)
N27 C28 C30 N39 123.0(4)
O29 C28 C30 C31 65.5(5)
N27 C28 C30 C31 -114.4(5)
N39 C30 C31 C32 -177.8(4)
C28 C30 C31 C32 61.2(5)
C30 C31 C32 C33 -91.6(5)
C30 C31 C32 C37 80.6(6)
C37 C32 C33 C34 -1.7(7)
C31 C32 C33 C34 170.9(5)
C32 C33 C34 C35 4.5(7)
C32 C33 C34 C3 -167.0(4)
C14 C3 C34 C33 46.1(6)
C4 C3 C34 C33 167.8(4)
C2 C3 C34 C33 -78.7(5)
C14 C3 C34 C35 -124.7(5)
C4 C3 C34 C35 -3.0(7)
C2 C3 C34 C35 110.5(5)
C33 C34 C35 O38 177.0(4)
C3 C34 C35 O38 -12.4(7)
C33 C34 C35 C36 -3.3(7)
C3 C34 C35 C36 167.3(4)
O38 C35 C36 C37 179.2(4)
C34 C35 C36 C37 -0.5(7)
C35 C36 C37 C32 3.4(8)
C33 C32 C37 C36 -2.3(7)
C31 C32 C37 C36 -174.9(5)
C28 C30 N39 C40 -113.0(5)
C31 C30 N39 C40 124.0(5)
C30 N39 C40 O41 -8.7(8)
C30 N39 C40 O42 172.0(4)
O41 C40 O42 C43 11.0(8)
N39 C40 O42 C43 -169.7(4)
C40 O42 C43 C45 -68.5(7)
C40 O42 C43 C44 57.5(7)
C40 O42 C43 C46 173.5(5)
C3A O2A C2A O1A 1.0(10)
C3A O2A C2A C1A -176.8(6)
C2A O2A C3A C4A 179.7(6)
